data_4507981
loop_
_publ_author_name
'Mahieux, J.'
'Sanselme, M.'
'Harthong, S.'
'Melan, C.'
'Aronica, C.'
'Guy, L.'
'Coquerel, G.'

_publ_section_title
;
 Preparative Resolution of (+-)-Bis-tetralone by Means of Autoseeded
 Preferential Crystallization Induced by Solvent Evaporation (ASPreCISE)
;
_journal_issue 8
_journal_name_full 'Crystal Growth &amp; Design'
_journal_page_first 3621
_journal_paper_doi 10.1021/cg400589u
_journal_volume 13
_journal_year 2013
_chemical_absolute_configuration unk
_chemical_compound_source 'synthesis as described'
_chemical_formula_moiety 'C11 H11 O2'
_chemical_formula_sum 'C11 H11 O2'
_chemical_formula_weight 175.2
_chemical_name_systematic
;
 ?
;
_space_group_IT_number 96
_symmetry_cell_setting tetragonal
_symmetry_Int_Tables_number 96
_symmetry_space_group_name_Hall 'P 4nw 2abw'
_symmetry_space_group_name_H-M 'P 43 21 2'
_atom_sites_solution_hydrogens geom
_atom_sites_solution_primary direct
_atom_sites_solution_secondary difmap
_audit_conform_dict_location ftp://ftp.iucr.org/pub/cif_core.dic
_audit_conform_dict_name cif_core.dic
_audit_conform_dict_version 2.4
_audit_creation_date 2012-12-18T09:50:25-00:00
_audit_creation_method 'WinGX routine CIF_UPDATE'
_cell_angle_alpha 90
_cell_angle_beta 90
_cell_angle_gamma 90
_cell_formula_units_Z 8
_cell_length_a 8.3066(15)
_cell_length_b 8.3066(15)
_cell_length_c 25.829(5)
_cell_measurement_reflns_used 0
_cell_measurement_temperature 293(2)
_cell_measurement_theta_max 0
_cell_measurement_theta_min 0
_cell_measurement_wavelength 0.71073
_cell_volume 1782.2(6)
_computing_molecular_graphics 'Ortep-3 for Windows (Farrugia, 1997)'
_computing_publication_material 'WinGX publication routines (Farrugia, 1999)'
_computing_structure_refinement 'SHELXL-97 (Sheldrick, 2008)'
_diffrn_ambient_temperature 293(2)
_diffrn_measured_fraction_theta_full 0.999
_diffrn_measured_fraction_theta_max 0.999
_diffrn_radiation_monochromator graphite
_diffrn_radiation_probe x-ray
_diffrn_radiation_type MoK\a
_diffrn_radiation_wavelength 0.71073
_diffrn_reflns_av_R_equivalents 0.0247
_diffrn_reflns_av_unetI/netI 0.0131
_diffrn_reflns_limit_h_max 10
_diffrn_reflns_limit_h_min -10
_diffrn_reflns_limit_k_max 10
_diffrn_reflns_limit_k_min -10
_diffrn_reflns_limit_l_max 32
_diffrn_reflns_limit_l_min -32
_diffrn_reflns_number 14244
_diffrn_reflns_theta_full 26.41
_diffrn_reflns_theta_max 26.41
_diffrn_reflns_theta_min 2.58
_exptl_absorpt_coefficient_mu 0.089
_exptl_absorpt_correction_type none
_exptl_crystal_colour colourless
_exptl_crystal_density_diffrn 1.306
_exptl_crystal_density_method 'not measured'
_exptl_crystal_description prism
_exptl_crystal_F_000 744
_exptl_crystal_size_max 0
_exptl_crystal_size_mid 0
_exptl_crystal_size_min 0
_refine_diff_density_max 0.251
_refine_diff_density_min -0.227
_refine_diff_density_rms 0.038
_refine_ls_abs_structure_details 'Flack H D (1983), Acta Cryst. A39, 876-881'
_refine_ls_abs_structure_Flack -0.2(17)
_refine_ls_extinction_method none
_refine_ls_goodness_of_fit_ref 1.064
_refine_ls_hydrogen_treatment constr
_refine_ls_matrix_type full
_refine_ls_number_parameters 119
_refine_ls_number_reflns 1836
_refine_ls_number_restraints 0
_refine_ls_restrained_S_all 1.064
_refine_ls_R_factor_all 0.0429
_refine_ls_R_factor_gt 0.0408
_refine_ls_shift/su_max 0
_refine_ls_shift/su_mean 0
_refine_ls_structure_factor_coef Fsqd
_refine_ls_weighting_details 'calc w=1/[\s^2^(Fo^2^)+(0.0695P)^2^+0.3678P] where P=(Fo^2^+2Fc^2^)/3'
_refine_ls_weighting_scheme calc
_refine_ls_wR_factor_gt 0.1138
_refine_ls_wR_factor_ref 0.1163
_reflns_number_gt 1748
_reflns_number_total 1836
_reflns_threshold_expression >2\s(I)
_cod_data_source_file cg400589u_si_001.cif
_cod_data_source_block bistminus
_cod_database_code 4507981

loop_
_symmetry_equiv_pos_as_xyz
'x, y, z'
'x+1/2, -y+1/2, -z+1/4'
'-x, -y, z+1/2'
'-x+1/2, y+1/2, -z+3/4'
'y, x, -z'
'y+1/2, -x+1/2, z+1/4'
'-y+1/2, x+1/2, z+3/4'
'-y, -x, -z+1/2'

loop_
_atom_site_label
_atom_site_type_symbol
_atom_site_fract_x
_atom_site_fract_y
_atom_site_fract_z
_atom_site_U_iso_or_equiv
_atom_site_adp_type
_atom_site_occupancy
_atom_site_symmetry_multiplicity
_atom_site_calc_flag
_atom_site_refinement_flags
C1 C 0.0149(2) 0.4366(3) 0.03774(7) 0.0506(5) Uani 1 1 d .
H1A H -0.0349 0.5409 0.0388 0.076 Uiso 1 1 calc R
H1B H -0.0104 0.3787 0.0689 0.076 Uiso 1 1 calc R
H1C H -0.0246 0.378 0.0083 0.076 Uiso 1 1 calc R
C2 C 0.24331(18) 0.52108(19) -0.01109(6) 0.0320(3) Uani 1 1 d .
C3 C 0.40760(18) 0.50217(16) -0.01949(5) 0.0288(3) Uani 1 1 d .
C4 C 0.47412(19) 0.56392(17) -0.06557(6) 0.0317(3) Uani 1 1 d .
C5 C 0.6500(2) 0.5515(3) -0.07548(7) 0.0506(5) Uani 1 1 d .
C6 C 0.7134(3) 0.6109(4) -0.12602(10) 0.0819(9) Uani 1 1 d .
H6A H 0.8046 0.545 -0.136 0.098 Uiso 1 1 calc R
H6B H 0.7519 0.7203 -0.1215 0.098 Uiso 1 1 calc R
C7 C 0.5907(3) 0.6086(4) -0.16937(9) 0.0747(7) Uani 1 1 d .
H7A H 0.6369 0.6546 -0.2005 0.09 Uiso 1 1 calc R
H7B H 0.5586 0.4987 -0.1768 0.09 Uiso 1 1 calc R
C8 C 0.4468(2) 0.7057(2) -0.15252(7) 0.0478(5) Uani 1 1 d .
H8A H 0.3647 0.7008 -0.1792 0.057 Uiso 1 1 calc R
H8B H 0.4783 0.8174 -0.1484 0.057 Uiso 1 1 calc R
C9 C 0.3776(2) 0.64435(19) -0.10206(6) 0.0349(4) Uani 1 1 d .
C10 C 0.2156(2) 0.6654(2) -0.09101(6) 0.0376(4) Uani 1 1 d .
H10 H 0.151 0.7216 -0.1142 0.045 Uiso 1 1 calc R
C11 C 0.14841(19) 0.6046(2) -0.04631(6) 0.0381(4) Uani 1 1 d .
H11 H 0.0394 0.6195 -0.0397 0.046 Uiso 1 1 calc R
O1 O 0.18410(14) 0.45487(17) 0.03361(4) 0.0460(3) Uani 1 1 d .
O2 O 0.74288(18) 0.4976(3) -0.04493(7) 0.1044(9) Uani 1 1 d .

loop_
_atom_site_aniso_label
_atom_site_aniso_U_11
_atom_site_aniso_U_22
_atom_site_aniso_U_33
_atom_site_aniso_U_23
_atom_site_aniso_U_13
_atom_site_aniso_U_12
C1 0.0338(9) 0.0765(13) 0.0414(9) 0.0050(9) 0.0002(7) -0.0021(8)
C2 0.0323(8) 0.0343(8) 0.0293(7) 0.0003(6) -0.0035(6) 0.0009(6)
C3 0.0310(7) 0.0258(7) 0.0296(7) 0.0010(6) -0.0054(6) -0.0003(5)
C4 0.0329(8) 0.0301(7) 0.0321(7) 0.0043(6) -0.0030(6) 0.0002(6)
C5 0.0380(9) 0.0636(12) 0.0501(10) 0.0221(9) 0.0035(8) 0.0029(8)
C6 0.0511(13) 0.119(2) 0.0760(15) 0.0518(16) 0.0246(12) 0.0236(14)
C7 0.0853(17) 0.0921(18) 0.0466(11) 0.0247(12) 0.0210(11) 0.0250(14)
C8 0.0509(10) 0.0527(10) 0.0397(9) 0.0181(8) -0.0039(8) -0.0023(8)
C9 0.0409(9) 0.0304(7) 0.0335(8) 0.0037(6) -0.0060(7) -0.0002(6)
C10 0.0410(9) 0.0351(8) 0.0366(8) 0.0050(7) -0.0134(7) 0.0058(6)
C11 0.0306(7) 0.0428(9) 0.0409(9) 0.0001(7) -0.0061(6) 0.0057(6)
O1 0.0307(6) 0.0704(8) 0.0368(6) 0.0148(6) 0.0013(5) 0.0027(5)
O2 0.0329(8) 0.199(2) 0.0812(12) 0.0750(14) 0.0007(7) 0.0082(10)

loop_
_atom_type_symbol
_atom_type_description
_atom_type_scat_dispersion_real
_atom_type_scat_dispersion_imag
_atom_type_scat_source
C C 0.0033 0.0016 'International Tables Vol C Tables 4.2.6.8 and 6.1.1.4'
H H 0 0 'International Tables Vol C Tables 4.2.6.8 and 6.1.1.4'
O O 0.0106 0.006 'International Tables Vol C Tables 4.2.6.8 and 6.1.1.4'

loop_
_geom_angle_atom_site_label_1
_geom_angle_atom_site_label_2
_geom_angle_atom_site_label_3
_geom_angle
_geom_angle_site_symmetry_3
O1 C1 H1A 109.5 .
O1 C1 H1B 109.5 .
H1A C1 H1B 109.5 .
O1 C1 H1C 109.5 .
H1A C1 H1C 109.5 .
H1B C1 H1C 109.5 .
O1 C2 C11 123.26(14) .
O1 C2 C3 116.00(13) .
C11 C2 C3 120.73(14) .
C2 C3 C4 118.39(13) .
C2 C3 C3 117.94(12) 5
C4 C3 C3 123.54(14) 5
C9 C4 C3 121.03(14) .
C9 C4 C5 118.55(14) .
C3 C4 C5 120.36(13) .
O2 C5 C4 123.29(16) .
O2 C5 C6 118.38(18) .
C4 C5 C6 118.33(16) .
C5 C6 C7 113.9(2) .
C5 C6 H6A 108.8 .
C7 C6 H6A 108.8 .
C5 C6 H6B 108.8 .
C7 C6 H6B 108.8 .
H6A C6 H6B 107.7 .
C8 C7 C6 108.3(2) .
C8 C7 H7A 110 .
C6 C7 H7A 110 .
C8 C7 H7B 110 .
C6 C7 H7B 110 .
H7A C7 H7B 108.4 .
C7 C8 C9 111.73(15) .
C7 C8 H8A 109.3 .
C9 C8 H8A 109.3 .
C7 C8 H8B 109.3 .
C9 C8 H8B 109.3 .
H8A C8 H8B 107.9 .
C10 C9 C4 118.37(14) .
C10 C9 C8 120.25(15) .
C4 C9 C8 121.37(15) .
C11 C10 C9 121.27(14) .
C11 C10 H10 119.4 .
C9 C10 H10 119.4 .
C10 C11 C2 120.12(15) .
C10 C11 H11 119.9 .
C2 C11 H11 119.9 .
C2 O1 C1 117.53(13) .

loop_
_geom_bond_atom_site_label_1
_geom_bond_atom_site_label_2
_geom_bond_distance
_geom_bond_site_symmetry_2
C1 O1 1.418(2) .
C1 H1A 0.96 .
C1 H1B 0.96 .
C1 H1C 0.96 .
C2 O1 1.3702(18) .
C2 C11 1.389(2) .
C2 C3 1.391(2) .
C3 C4 1.4088(19) .
C3 C3 1.499(3) 5
C4 C9 1.407(2) .
C4 C5 1.487(2) .
C5 O2 1.191(2) .
C5 C6 1.492(3) .
C6 C7 1.514(4) .
C6 H6A 0.97 .
C6 H6B 0.97 .
C7 C8 1.506(3) .
C7 H7A 0.97 .
C7 H7B 0.97 .
C8 C9 1.513(2) .
C8 H8A 0.97 .
C8 H8B 0.97 .
C9 C10 1.387(2) .
C10 C11 1.378(2) .
C10 H10 0.93 .
C11 H11 0.93 .

loop_
_geom_torsion_atom_site_label_1
_geom_torsion_atom_site_label_2
_geom_torsion_atom_site_label_3
_geom_torsion_atom_site_label_4
_geom_torsion
_geom_torsion_site_symmetry_1
_geom_torsion_site_symmetry_4
O1 C2 C3 C4 178.23(13) . .
C11 C2 C3 C4 -2.6(2) . .
O1 C2 C3 C3 2.1(2) . 5
C11 C2 C3 C3 -178.68(14) . 5
C2 C3 C4 C9 0.7(2) . .
C3 C3 C4 C9 176.53(13) 5 .
C2 C3 C4 C5 177.97(16) . .
C3 C3 C4 C5 -6.2(2) 5 .
C9 C4 C5 O2 173.6(2) . .
C3 C4 C5 O2 -3.7(3) . .
C9 C4 C5 C6 -5.8(3) . .
C3 C4 C5 C6 176.9(2) . .
O2 C5 C6 C7 154.9(3) . .
C4 C5 C6 C7 -25.6(4) . .
C5 C6 C7 C8 56.2(3) . .
C6 C7 C8 C9 -56.0(3) . .
C3 C4 C9 C10 1.7(2) . .
C5 C4 C9 C10 -175.65(16) . .
C3 C4 C9 C8 -177.75(15) . .
C5 C4 C9 C8 4.9(2) . .
C7 C8 C9 C10 -152.3(2) . .
C7 C8 C9 C4 27.1(3) . .
C4 C9 C10 C11 -2.2(2) . .
C8 C9 C10 C11 177.23(16) . .
C9 C10 C11 C2 0.4(2) . .
O1 C2 C11 C10 -178.76(15) . .
C3 C2 C11 C10 2.1(2) . .
C11 C2 O1 C1 15.8(2) . .
C3 C2 O1 C1 -165.01(15) . .
